data_7049101
loop_
_publ_author_name
'Bresien, Jonas'
'Goicoechea, Jose M.'
'Hinz, Alexander'
'Scharnh\"olz, Moritz T'
'Schulz, Axel'
'Suhrbier, Tim'
'Villinger, Alexander'

_publ_section_title
;
 Increasing steric demand through flexible bulk - primary phosphanes with
 2,6-bis(benzhydryl)phenyl backbones.
;
_journal_issue 11
_journal_name_full 'Dalton transactions (Cambridge, England : 2003)'
_journal_page_first 3786
_journal_page_last 3794
_journal_paper_doi 10.1039/c9dt00399a
_journal_volume 48
_journal_year 2019
_chemical_formula_moiety '0.885(C33 H27 Cl2 Sb), 0.115(C33 H27 I2 Sb)'
_chemical_formula_sum 'C33 H27 Cl1.77 I0.23 Sb'
_chemical_formula_weight 636.85
_space_group_crystal_system triclinic
_space_group_IT_number 2
_space_group_name_Hall '-P 1'
_space_group_name_H-M_alt 'P -1'
_symmetry_space_group_name_Hall '-P 1'
_symmetry_space_group_name_H-M 'P -1'
_atom_sites_solution_hydrogens geom
_atom_sites_solution_primary iterative
_atom_sites_solution_secondary difmap
_audit_creation_method SHELXL-2013
_audit_update_record
;
2019-01-28 deposited with the CCDC.    2019-02-20 downloaded from the CCDC.
;
_cell_angle_alpha 104.561(4)
_cell_angle_beta 106.008(4)
_cell_angle_gamma 109.385(4)
_cell_formula_units_Z 2
_cell_length_a 9.5535(9)
_cell_length_b 12.4822(12)
_cell_length_c 13.5312(13)
_cell_measurement_reflns_used 9982
_cell_measurement_temperature 123(2)
_cell_measurement_theta_max 26.10
_cell_measurement_theta_min 2.36
_cell_volume 1354.4(2)
_computing_cell_refinement 'Bruker Apex3 2017.3'
_computing_data_collection 'Bruker Apex3 2017.3'
_computing_data_reduction 'Bruker SAINT'
_computing_molecular_graphics 'ORTEP-3v2.01 (Farrugia, 1997)'
_computing_publication_material SHELXL-2013
_computing_structure_refinement 'SHELXL-2013 (Sheldrick, 2013)'
_computing_structure_solution 'Bruker SHELXTL'
_diffrn_ambient_temperature 123(2)
_diffrn_measured_fraction_theta_full 0.999
_diffrn_measured_fraction_theta_max 1.000
_diffrn_measurement_device_type 'Bruker Kappa Apex-II CCD diffractometer'
_diffrn_measurement_method 'phi and omega scans'
_diffrn_radiation_monochromator graphite
_diffrn_radiation_source 'sealed tube'
_diffrn_radiation_type MoK\a
_diffrn_radiation_wavelength 0.71073
_diffrn_reflns_av_R_equivalents 0.0765
_diffrn_reflns_av_unetI/netI 0.0472
_diffrn_reflns_Laue_measured_fraction_full 0.999
_diffrn_reflns_Laue_measured_fraction_max 1.000
_diffrn_reflns_limit_h_max 14
_diffrn_reflns_limit_h_min -14
_diffrn_reflns_limit_k_max 18
_diffrn_reflns_limit_k_min -18
_diffrn_reflns_limit_l_max 20
_diffrn_reflns_limit_l_min -20
_diffrn_reflns_number 82814
_diffrn_reflns_point_group_measured_fraction_full 0.999
_diffrn_reflns_point_group_measured_fraction_max 1.000
_diffrn_reflns_theta_full 25.242
_diffrn_reflns_theta_max 32.500
_diffrn_reflns_theta_min 2.361
_exptl_absorpt_coefficient_mu 1.471
_exptl_absorpt_correction_T_max 0.7472
_exptl_absorpt_correction_T_min 0.6893
_exptl_absorpt_correction_type multi-scan
_exptl_absorpt_process_details '(SADABS; Sheldrick, 2014)'
_exptl_crystal_colour colourless
_exptl_crystal_density_diffrn 1.562
_exptl_crystal_density_method 'not measured'
_exptl_crystal_description block
_exptl_crystal_F_000 636
_exptl_crystal_size_max 0.140
_exptl_crystal_size_mid 0.080
_exptl_crystal_size_min 0.060
_refine_diff_density_max 1.537
_refine_diff_density_min -0.861
_refine_diff_density_rms 0.113
_refine_ls_extinction_method none
_refine_ls_goodness_of_fit_ref 1.058
_refine_ls_hydrogen_treatment constr
_refine_ls_matrix_type full
_refine_ls_number_parameters 340
_refine_ls_number_reflns 9811
_refine_ls_number_restraints 0
_refine_ls_restrained_S_all 1.058
_refine_ls_R_factor_all 0.0527
_refine_ls_R_factor_gt 0.0363
_refine_ls_shift/su_max 0.001
_refine_ls_shift/su_mean 0.000
_refine_ls_structure_factor_coef Fsqd
_refine_ls_weighting_details 'w=1/[\s^2^(Fo^2^)+(0.0192P)^2^+1.5263P] where P=(Fo^2^+2Fc^2^)/3'
_refine_ls_weighting_scheme calc
_refine_ls_wR_factor_gt 0.0700
_refine_ls_wR_factor_ref 0.0765
_reflns_Friedel_coverage 0.000
_reflns_number_gt 8009
_reflns_number_total 9811
_reflns_threshold_expression 'I > 2\s(I)'
_cod_data_source_file c9dt00399a2.cif
_cod_data_source_block is_ms432
_cod_depositor_comments 'Adding full bibliography for 7049097--7049105.cif.'
_cod_database_code 7049101
_shelx_space_group_comment
;
The symmetry employed for this shelxl refinement is uniquely defined
by the following loop, which should always be used as a source of
symmetry information in preference to the above space-group names.
They are only intended as comments.
;
_shelx_estimated_absorpt_t_min 0.820
_shelx_estimated_absorpt_t_max 0.917
_shelxl_version_number 2013-4

loop_
_space_group_symop_operation_xyz
'x, y, z'
'-x, -y, -z'

loop_
_atom_site_label
_atom_site_type_symbol
_atom_site_fract_x
_atom_site_fract_y
_atom_site_fract_z
_atom_site_U_iso_or_equiv
_atom_site_adp_type
_atom_site_occupancy
_atom_site_site_symmetry_order
_atom_site_calc_flag
_atom_site_refinement_flags_posn
_atom_site_refinement_flags_adp
_atom_site_refinement_flags_occupancy
_atom_site_disorder_assembly
_atom_site_disorder_group
Sb1 Sb 0.57621(2) 0.69281(2) 0.49153(2) 0.01800(4) Uani 1 1 d . . . . .
Cl1 Cl 0.5723(2) 0.51295(17) 0.37219(14) 0.0294(2) Uani 0.9666(11) 1 d . . P A 1
Cl2 Cl 0.74195(19) 0.83464(16) 0.43637(16) 0.0295(3) Uani 0.8076(13) 1 d . . P A 1
I1 I 0.594(2) 0.5051(16) 0.3656(13) 0.0294(2) Uani 0.0334(11) 1 d . . P A 2
I2 I 0.7826(2) 0.87123(16) 0.44748(18) 0.0253(4) Uani 0.1924(13) 1 d . . P A 2
C1 C 0.3438(2) 0.67681(18) 0.38957(16) 0.0135(4) Uani 1 1 d . . . . .
C2 C 0.2504(2) 0.69993(18) 0.45050(16) 0.0137(4) Uani 1 1 d . . . . .
C3 C 0.0999(2) 0.69347(19) 0.39580(17) 0.0154(4) Uani 1 1 d . . . . .
H3 H 0.0375 0.7081 0.4370 0.018 Uiso 1 1 calc R U . . .
C4 C 0.0381(2) 0.6659(2) 0.28144(17) 0.0160(4) Uani 1 1 d . . . . .
C5 C 0.1307(2) 0.64455(19) 0.22324(16) 0.0149(4) Uani 1 1 d . . . . .
H5 H 0.0900 0.6266 0.1456 0.018 Uiso 1 1 calc R U . . .
C6 C 0.2822(2) 0.64838(18) 0.27427(16) 0.0132(4) Uani 1 1 d . . . . .
C7 C 0.3104(2) 0.72797(19) 0.57643(16) 0.0150(4) Uani 1 1 d . . . . .
H7 H 0.3258 0.6552 0.5860 0.018 Uiso 1 1 calc R U . . .
C8 C 0.4747(2) 0.83814(19) 0.64332(16) 0.0156(4) Uani 1 1 d . . . . .
C9 C 0.5274(3) 0.9337(2) 0.60836(17) 0.0189(4) Uani 1 1 d . . . . .
H9 H 0.4596 0.9321 0.5412 0.023 Uiso 1 1 calc R U . . .
C10 C 0.6790(3) 1.0325(2) 0.67064(19) 0.0244(5) Uani 1 1 d . . . . .
H10 H 0.7140 1.0973 0.6456 0.029 Uiso 1 1 calc R U . . .
C11 C 0.7778(3) 1.0360(2) 0.7683(2) 0.0282(5) Uani 1 1 d . . . . .
H11 H 0.8819 1.1024 0.8101 0.034 Uiso 1 1 calc R U . . .
C12 C 0.7246(3) 0.9422(2) 0.80541(19) 0.0275(5) Uani 1 1 d . . . . .
H12 H 0.7919 0.9453 0.8735 0.033 Uiso 1 1 calc R U . . .
C13 C 0.5745(3) 0.8442(2) 0.74419(18) 0.0217(4) Uani 1 1 d . . . . .
H13 H 0.5389 0.7808 0.7707 0.026 Uiso 1 1 calc R U . . .
C14 C 0.1872(3) 0.7395(2) 0.62407(16) 0.0172(4) Uani 1 1 d . . . . .
C15 C 0.1747(3) 0.8491(2) 0.65877(19) 0.0242(5) Uani 1 1 d . . . . .
H15 H 0.2468 0.9200 0.6547 0.029 Uiso 1 1 calc R U . . .
C16 C 0.0585(3) 0.8567(3) 0.6994(2) 0.0292(5) Uani 1 1 d . . . . .
H16 H 0.0516 0.9325 0.7231 0.035 Uiso 1 1 calc R U . . .
C17 C -0.0472(3) 0.7541(3) 0.70538(19) 0.0295(6) Uani 1 1 d . . . . .
H17 H -0.1261 0.7593 0.7339 0.035 Uiso 1 1 calc R U . . .
C18 C -0.0379(3) 0.6439(3) 0.66977(19) 0.0280(5) Uani 1 1 d . . . . .
H18 H -0.1120 0.5726 0.6722 0.034 Uiso 1 1 calc R U . . .
C19 C 0.0800(3) 0.6372(2) 0.63043(18) 0.0220(4) Uani 1 1 d . . . . .
H19 H 0.0873 0.5614 0.6076 0.026 Uiso 1 1 calc R U . . .
C20 C -0.1245(3) 0.6610(3) 0.22548(19) 0.0278(5) Uani 1 1 d . . . . .
H20A H -0.1476 0.6441 0.1465 0.042 Uiso 1 1 calc R U . . .
H20B H -0.1247 0.7399 0.2602 0.042 Uiso 1 1 calc R U . . .
H20C H -0.2074 0.5958 0.2332 0.042 Uiso 1 1 calc R U . . .
C21 C 0.3697(2) 0.61926(19) 0.19955(16) 0.0139(4) Uani 1 1 d . . . . .
H21 H 0.4849 0.6485 0.2495 0.017 Uiso 1 1 calc R U . . .
C22 C 0.3063(2) 0.48222(19) 0.13353(16) 0.0147(4) Uani 1 1 d . . . . .
C23 C 0.1529(3) 0.3958(2) 0.10951(17) 0.0181(4) Uani 1 1 d . . . . .
H23 H 0.0820 0.4213 0.1356 0.022 Uiso 1 1 calc R U . . .
C24 C 0.1015(3) 0.2724(2) 0.04775(19) 0.0221(4) Uani 1 1 d . . . . .
H24 H -0.0038 0.2144 0.0322 0.027 Uiso 1 1 calc R U . . .
C25 C 0.2028(3) 0.2340(2) 0.00912(18) 0.0223(4) Uani 1 1 d . . . . .
H25 H 0.1683 0.1496 -0.0324 0.027 Uiso 1 1 calc R U . . .
C26 C 0.3560(3) 0.3198(2) 0.03153(18) 0.0225(5) Uani 1 1 d . . . . .
H26 H 0.4263 0.2942 0.0047 0.027 Uiso 1 1 calc R U . . .
C27 C 0.4062(3) 0.4421(2) 0.09266(18) 0.0192(4) Uani 1 1 d . . . . .
H27 H 0.5109 0.5000 0.1071 0.023 Uiso 1 1 calc R U . . .
C28 C 0.3699(2) 0.6918(2) 0.12356(17) 0.0157(4) Uani 1 1 d . . . . .
C29 C 0.2667(3) 0.6387(2) 0.01216(19) 0.0231(5) Uani 1 1 d . . . . .
H29 H 0.1935 0.5542 -0.0193 0.028 Uiso 1 1 calc R U . . .
C30 C 0.2697(3) 0.7081(3) -0.0538(2) 0.0307(6) Uani 1 1 d . . . . .
H30 H 0.1986 0.6708 -0.1299 0.037 Uiso 1 1 calc R U . . .
C31 C 0.3747(3) 0.8304(3) -0.0095(2) 0.0315(6) Uani 1 1 d . . . . .
H31 H 0.3759 0.8776 -0.0548 0.038 Uiso 1 1 calc R U . . .
C32 C 0.4783(4) 0.8843(2) 0.1008(2) 0.0332(6) Uani 1 1 d . . . . .
H32 H 0.5514 0.9688 0.1318 0.040 Uiso 1 1 calc R U . . .
C33 C 0.4759(3) 0.8154(2) 0.1665(2) 0.0252(5) Uani 1 1 d . . . . .
H33 H 0.5480 0.8533 0.2424 0.030 Uiso 1 1 calc R U . . .

loop_
_atom_site_aniso_label
_atom_site_aniso_U_11
_atom_site_aniso_U_22
_atom_site_aniso_U_33
_atom_site_aniso_U_23
_atom_site_aniso_U_13
_atom_site_aniso_U_12
Sb1 0.01558(7) 0.02518(8) 0.01327(6) 0.00721(5) 0.00420(5) 0.01009(6)
Cl1 0.0452(7) 0.0312(4) 0.0222(4) 0.0122(3) 0.0123(3) 0.0276(4)
Cl2 0.0178(7) 0.0370(9) 0.0246(5) 0.0081(6) 0.0078(5) 0.0043(5)
I1 0.0452(7) 0.0312(4) 0.0222(4) 0.0122(3) 0.0123(3) 0.0276(4)
I2 0.0171(8) 0.0263(9) 0.0273(6) 0.0071(6) 0.0087(6) 0.0056(6)
C1 0.0133(8) 0.0122(9) 0.0129(8) 0.0048(7) 0.0041(7) 0.0040(7)
C2 0.0132(8) 0.0123(9) 0.0119(8) 0.0035(7) 0.0040(7) 0.0030(7)
C3 0.0146(9) 0.0175(10) 0.0143(9) 0.0051(7) 0.0077(7) 0.0061(8)
C4 0.0132(9) 0.0188(10) 0.0141(9) 0.0058(8) 0.0050(7) 0.0055(8)
C5 0.0138(9) 0.0174(10) 0.0106(8) 0.0047(7) 0.0038(7) 0.0047(8)
C6 0.0122(8) 0.0136(9) 0.0120(8) 0.0042(7) 0.0047(7) 0.0041(7)
C7 0.0173(9) 0.0160(10) 0.0122(8) 0.0062(7) 0.0060(7) 0.0071(8)
C8 0.0181(9) 0.0156(10) 0.0120(8) 0.0039(7) 0.0055(7) 0.0073(8)
C9 0.0204(10) 0.0173(10) 0.0140(9) 0.0054(8) 0.0032(8) 0.0057(8)
C10 0.0259(11) 0.0182(11) 0.0195(10) 0.0053(9) 0.0054(9) 0.0029(9)
C11 0.0218(11) 0.0243(12) 0.0209(11) 0.0005(9) -0.0003(9) 0.0029(10)
C12 0.0277(12) 0.0294(13) 0.0145(10) 0.0042(9) -0.0018(9) 0.0110(10)
C13 0.0264(11) 0.0216(11) 0.0145(9) 0.0070(8) 0.0045(8) 0.0100(9)
C14 0.0184(9) 0.0206(10) 0.0089(8) 0.0046(7) 0.0044(7) 0.0058(8)
C15 0.0287(12) 0.0245(12) 0.0225(11) 0.0089(9) 0.0140(10) 0.0118(10)
C16 0.0321(13) 0.0375(14) 0.0235(11) 0.0091(10) 0.0134(10) 0.0208(12)
C17 0.0203(11) 0.0534(17) 0.0166(10) 0.0134(11) 0.0091(9) 0.0163(11)
C18 0.0207(11) 0.0395(15) 0.0181(10) 0.0127(10) 0.0083(9) 0.0047(10)
C19 0.0232(11) 0.0262(12) 0.0136(9) 0.0085(9) 0.0072(8) 0.0066(9)
C20 0.0174(10) 0.0509(16) 0.0170(10) 0.0116(10) 0.0063(8) 0.0181(11)
C21 0.0123(8) 0.0174(10) 0.0112(8) 0.0058(7) 0.0048(7) 0.0052(7)
C22 0.0154(9) 0.0175(10) 0.0108(8) 0.0050(7) 0.0049(7) 0.0072(8)
C23 0.0185(10) 0.0181(10) 0.0165(9) 0.0050(8) 0.0094(8) 0.0056(8)
C24 0.0241(11) 0.0181(11) 0.0195(10) 0.0047(8) 0.0104(9) 0.0043(9)
C25 0.0294(12) 0.0180(11) 0.0157(10) 0.0035(8) 0.0064(9) 0.0102(9)
C26 0.0238(11) 0.0282(12) 0.0186(10) 0.0055(9) 0.0091(9) 0.0165(10)
C27 0.0152(9) 0.0242(11) 0.0166(9) 0.0058(8) 0.0062(8) 0.0080(8)
C28 0.0166(9) 0.0213(10) 0.0156(9) 0.0096(8) 0.0103(8) 0.0103(8)
C29 0.0147(10) 0.0329(13) 0.0187(10) 0.0136(9) 0.0049(8) 0.0054(9)
C30 0.0199(11) 0.0540(17) 0.0267(12) 0.0278(12) 0.0097(10) 0.0159(11)
C31 0.0404(15) 0.0430(16) 0.0393(14) 0.0316(13) 0.0274(12) 0.0289(13)
C32 0.0544(17) 0.0223(12) 0.0343(14) 0.0160(11) 0.0275(13) 0.0174(12)
C33 0.0377(13) 0.0211(11) 0.0196(10) 0.0078(9) 0.0156(10) 0.0122(10)

loop_
_atom_type_symbol
_atom_type_description
_atom_type_scat_dispersion_real
_atom_type_scat_dispersion_imag
_atom_type_scat_source
C C 0.0033 0.0016 'International Tables Vol C Tables 4.2.6.8 and 6.1.1.4'
H H 0.0000 0.0000 'International Tables Vol C Tables 4.2.6.8 and 6.1.1.4'
Cl Cl 0.1484 0.1585 'International Tables Vol C Tables 4.2.6.8 and 6.1.1.4'
Sb Sb -0.5866 1.5461 'International Tables Vol C Tables 4.2.6.8 and 6.1.1.4'
I I -0.4742 1.8119 'International Tables Vol C Tables 4.2.6.8 and 6.1.1.4'

loop_
_geom_angle_atom_site_label_1
_geom_angle_atom_site_label_2
_geom_angle_atom_site_label_3
_geom_angle
C1 Sb1 Cl2 97.85(7)
C1 Sb1 Cl1 98.39(7)
Cl2 Sb1 Cl1 96.36(7)
C1 Sb1 I1 101.7(4)
C1 Sb1 I2 100.55(7)
I1 Sb1 I2 97.2(4)
C6 C1 C2 119.18(18)
C6 C1 Sb1 127.05(14)
C2 C1 Sb1 113.76(14)
C3 C2 C1 119.76(18)
C3 C2 C7 119.02(17)
C1 C2 C7 121.19(17)
C2 C3 C4 121.46(18)
C2 C3 H3 119.3
C4 C3 H3 119.3
C5 C4 C3 118.22(18)
C5 C4 C20 121.91(19)
C3 C4 C20 119.87(18)
C4 C5 C6 122.51(18)
C4 C5 H5 118.7
C6 C5 H5 118.7
C5 C6 C1 118.86(18)
C5 C6 C21 117.12(17)
C1 C6 C21 124.01(17)
C14 C7 C8 111.35(17)
C14 C7 C2 112.99(16)
C8 C7 C2 113.25(16)
C14 C7 H7 106.2
C8 C7 H7 106.2
C2 C7 H7 106.2
C9 C8 C13 118.7(2)
C9 C8 C7 122.08(18)
C13 C8 C7 119.23(19)
C8 C9 C10 120.7(2)
C8 C9 H9 119.6
C10 C9 H9 119.6
C11 C10 C9 120.1(2)
C11 C10 H10 120.0
C9 C10 H10 120.0
C10 C11 C12 119.7(2)
C10 C11 H11 120.2
C12 C11 H11 120.2
C13 C12 C11 120.6(2)
C13 C12 H12 119.7
C11 C12 H12 119.7
C12 C13 C8 120.3(2)
C12 C13 H13 119.9
C8 C13 H13 119.9
C15 C14 C19 118.4(2)
C15 C14 C7 122.0(2)
C19 C14 C7 119.6(2)
C14 C15 C16 121.0(2)
C14 C15 H15 119.5
C16 C15 H15 119.5
C17 C16 C15 120.0(2)
C17 C16 H16 120.0
C15 C16 H16 120.0
C16 C17 C18 119.8(2)
C16 C17 H17 120.1
C18 C17 H17 120.1
C17 C18 C19 120.0(2)
C17 C18 H18 120.0
C19 C18 H18 120.0
C14 C19 C18 120.9(2)
C14 C19 H19 119.6
C18 C19 H19 119.6
C4 C20 H20A 109.5
C4 C20 H20B 109.5
H20A C20 H20B 109.5
C4 C20 H20C 109.5
H20A C20 H20C 109.5
H20B C20 H20C 109.5
C22 C21 C6 113.75(16)
C22 C21 C28 111.51(16)
C6 C21 C28 110.90(16)
C22 C21 H21 106.7
C6 C21 H21 106.7
C28 C21 H21 106.7
C23 C22 C27 118.1(2)
C23 C22 C21 123.64(18)
C27 C22 C21 118.23(18)
C22 C23 C24 120.9(2)
C22 C23 H23 119.5
C24 C23 H23 119.5
C25 C24 C23 120.2(2)
C25 C24 H24 119.9
C23 C24 H24 119.9
C24 C25 C26 119.4(2)
C24 C25 H25 120.3
C26 C25 H25 120.3
C27 C26 C25 120.1(2)
C27 C26 H26 119.9
C25 C26 H26 119.9
C26 C27 C22 121.2(2)
C26 C27 H27 119.4
C22 C27 H27 119.4
C29 C28 C33 118.1(2)
C29 C28 C21 122.3(2)
C33 C28 C21 119.58(19)
C28 C29 C30 120.5(2)
C28 C29 H29 119.7
C30 C29 H29 119.7
C31 C30 C29 120.5(2)
C31 C30 H30 119.8
C29 C30 H30 119.8
C30 C31 C32 119.7(2)
C30 C31 H31 120.2
C32 C31 H31 120.2
C31 C32 C33 120.0(3)
C31 C32 H32 120.0
C33 C32 H32 120.0
C32 C33 C28 121.3(2)
C32 C33 H33 119.4
C28 C33 H33 119.4

loop_
_geom_bond_atom_site_label_1
_geom_bond_atom_site_label_2
_geom_bond_distance
Sb1 C1 2.180(2)
Sb1 Cl2 2.3777(17)
Sb1 Cl1 2.3955(14)
Sb1 I1 2.617(13)
Sb1 I2 2.7574(18)
C1 C6 1.408(3)
C1 C2 1.420(3)
C2 C3 1.388(3)
C2 C7 1.544(3)
C3 C4 1.398(3)
C3 H3 0.9500
C4 C5 1.382(3)
C4 C20 1.502(3)
C5 C6 1.400(3)
C5 H5 0.9500
C6 C21 1.529(3)
C7 C14 1.519(3)
C7 C8 1.527(3)
C7 H7 1.0000
C8 C9 1.385(3)
C8 C13 1.400(3)
C9 C10 1.395(3)
C9 H9 0.9500
C10 C11 1.377(3)
C10 H10 0.9500
C11 C12 1.386(4)
C11 H11 0.9500
C12 C13 1.382(3)
C12 H12 0.9500
C13 H13 0.9500
C14 C15 1.386(3)
C14 C19 1.387(3)
C15 C16 1.388(3)
C15 H15 0.9500
C16 C17 1.380(4)
C16 H16 0.9500
C17 C18 1.380(4)
C17 H17 0.9500
C18 C19 1.389(3)
C18 H18 0.9500
C19 H19 0.9500
C20 H20A 0.9800
C20 H20B 0.9800
C20 H20C 0.9800
C21 C22 1.529(3)
C21 C28 1.531(3)
C21 H21 1.0000
C22 C23 1.389(3)
C22 C27 1.391(3)
C23 C24 1.392(3)
C23 H23 0.9500
C24 C25 1.379(3)
C24 H24 0.9500
C25 C26 1.390(3)
C25 H25 0.9500
C26 C27 1.381(3)
C26 H26 0.9500
C27 H27 0.9500
C28 C29 1.388(3)
C28 C33 1.390(3)
C29 C30 1.391(3)
C29 H29 0.9500
C30 C31 1.373(4)
C30 H30 0.9500
C31 C32 1.379(4)
C31 H31 0.9500
C32 C33 1.382(3)
C32 H32 0.9500
C33 H33 0.9500

loop_
_geom_torsion_atom_site_label_1
_geom_torsion_atom_site_label_2
_geom_torsion_atom_site_label_3
_geom_torsion_atom_site_label_4
_geom_torsion
C6 C1 C2 C3 0.4(3)
Sb1 C1 C2 C3 179.66(15)
C6 C1 C2 C7 178.30(18)
Sb1 C1 C2 C7 -2.4(2)
C1 C2 C3 C4 -0.7(3)
C7 C2 C3 C4 -178.68(19)
C2 C3 C4 C5 0.2(3)
C2 C3 C4 C20 -179.4(2)
C3 C4 C5 C6 0.6(3)
C20 C4 C5 C6 -179.8(2)
C4 C5 C6 C1 -0.9(3)
C4 C5 C6 C21 178.24(19)
C2 C1 C6 C5 0.4(3)
Sb1 C1 C6 C5 -178.74(15)
C2 C1 C6 C21 -178.72(18)
Sb1 C1 C6 C21 2.1(3)
C3 C2 C7 C14 2.7(3)
C1 C2 C7 C14 -175.24(18)
C3 C2 C7 C8 -125.1(2)
C1 C2 C7 C8 57.0(3)
C14 C7 C8 C9 -100.3(2)
C2 C7 C8 C9 28.3(3)
C14 C7 C8 C13 78.6(2)
C2 C7 C8 C13 -152.79(19)
C13 C8 C9 C10 1.9(3)
C7 C8 C9 C10 -179.2(2)
C8 C9 C10 C11 -0.3(4)
C9 C10 C11 C12 -1.2(4)
C10 C11 C12 C13 1.2(4)
C11 C12 C13 C8 0.5(4)
C9 C8 C13 C12 -2.0(3)
C7 C8 C13 C12 179.1(2)
C8 C7 C14 C15 43.0(3)
C2 C7 C14 C15 -85.7(2)
C8 C7 C14 C19 -138.9(2)
C2 C7 C14 C19 92.3(2)
C19 C14 C15 C16 0.3(3)
C7 C14 C15 C16 178.3(2)
C14 C15 C16 C17 -0.2(4)
C15 C16 C17 C18 -0.7(4)
C16 C17 C18 C19 1.5(4)
C15 C14 C19 C18 0.5(3)
C7 C14 C19 C18 -177.59(19)
C17 C18 C19 C14 -1.4(3)
C5 C6 C21 C22 -78.2(2)
C1 C6 C21 C22 101.0(2)
C5 C6 C21 C28 48.5(2)
C1 C6 C21 C28 -132.4(2)
C6 C21 C22 C23 22.5(3)
C28 C21 C22 C23 -103.8(2)
C6 C21 C22 C27 -159.24(18)
C28 C21 C22 C27 74.4(2)
C27 C22 C23 C24 1.0(3)
C21 C22 C23 C24 179.2(2)
C22 C23 C24 C25 -0.1(3)
C23 C24 C25 C26 -0.6(3)
C24 C25 C26 C27 0.5(3)
C25 C26 C27 C22 0.4(3)
C23 C22 C27 C26 -1.1(3)
C21 C22 C27 C26 -179.41(19)
C22 C21 C28 C29 25.2(3)
C6 C21 C28 C29 -102.7(2)
C22 C21 C28 C33 -155.12(19)
C6 C21 C28 C33 77.0(2)
C33 C28 C29 C30 -0.3(3)
C21 C28 C29 C30 179.3(2)
C28 C29 C30 C31 -0.1(4)
C29 C30 C31 C32 0.3(4)
C30 C31 C32 C33 -0.2(4)
C31 C32 C33 C28 -0.2(4)
C29 C28 C33 C32 0.5(3)
C21 C28 C33 C32 -179.2(2)
